data_4339130
loop_
_publ_author_name
'Fedin, Matvey'
'Veber, Sergey'
'Gromov, Igor'
'Maryunina, Ksenia'
'Fokin, Sergey'
'Romanenko, Galina'
'Sagdeev, Renad'
'Ovcharenko, Victor'
'Bagryanskaya, Elena'

_publ_section_title
;
 Thermally induced spin transitions in nitroxide-copper(II)-nitroxide spin
 triads studied by EPR.
;
_journal_issue 26
_journal_name_full 'Inorganic chemistry'
_journal_page_first 11405
_journal_page_last 11415
_journal_paper_doi 10.1021/ic7014385
_journal_volume 46
_journal_year 2007
_chemical_formula_sum 'C22 H21 Cu F12 N4 O6'
_chemical_formula_weight 728.97
_chemical_name_systematic
; 
 ? 
;
_space_group_IT_number 15
_symmetry_cell_setting monoclinic
_symmetry_space_group_name_Hall '-C 2yc'
_symmetry_space_group_name_H-M 'C 1 2/c 1'
_atom_sites_solution_hydrogens geom
_atom_sites_solution_primary direct
_atom_sites_solution_secondary difmap
_audit_creation_method SHELXL-97
_cell_angle_alpha 90.00
_cell_angle_beta 121.91(3)
_cell_angle_gamma 90.00
_cell_formula_units_Z 8
_cell_length_a 29.660(6)
_cell_length_b 9.4899(19)
_cell_length_c 24.520(5)
_cell_measurement_reflns_used 5317
_cell_measurement_temperature 218(2)
_cell_measurement_theta_max 27.83
_cell_measurement_theta_min 2.31
_cell_volume 5859(3)
_computing_cell_refinement 'Bruker SMART'
_computing_data_collection 'Bruker SMART'
_computing_data_reduction 'Bruker SAINT'
_computing_molecular_graphics 'Bruker SHELXTL'
_computing_publication_material 'Bruker SHELXTL'
_computing_structure_refinement 'SHELXL-97 (Sheldrick, 1997)'
_computing_structure_solution 'SHELXS-97 (Sheldrick, 1990)'
_diffrn_ambient_temperature 218(2)
_diffrn_measured_fraction_theta_full 0.947
_diffrn_measured_fraction_theta_max 0.947
_diffrn_measurement_device_type 'CCD area detector'
_diffrn_measurement_method 'phi and omega scans'
_diffrn_radiation_monochromator graphite
_diffrn_radiation_source 'fine-focus sealed tube'
_diffrn_radiation_type MoK\a
_diffrn_radiation_wavelength 0.71073
_diffrn_reflns_av_R_equivalents 0.0400
_diffrn_reflns_av_sigmaI/netI 0.0488
_diffrn_reflns_limit_h_max 38
_diffrn_reflns_limit_h_min -30
_diffrn_reflns_limit_k_max 12
_diffrn_reflns_limit_k_min -12
_diffrn_reflns_limit_l_max 21
_diffrn_reflns_limit_l_min -32
_diffrn_reflns_number 17119
_diffrn_reflns_theta_full 28.26
_diffrn_reflns_theta_max 28.26
_diffrn_reflns_theta_min 1.62
_exptl_absorpt_coefficient_mu 0.865
_exptl_absorpt_correction_type none
_exptl_crystal_density_diffrn 1.653
_exptl_crystal_density_meas 0
_exptl_crystal_density_method 'not measured'
_exptl_crystal_F_000 2928
_refine_diff_density_max 0.481
_refine_diff_density_min -0.268
_refine_diff_density_rms 0.084
_refine_ls_extinction_coef 0.00000(14)
_refine_ls_extinction_expression Fc^*^=kFc[1+0.001xFc^2^\l^3^/sin(2\q)]^-1/4^
_refine_ls_extinction_method SHELXL
_refine_ls_goodness_of_fit_ref 1.026
_refine_ls_hydrogen_treatment mixed
_refine_ls_matrix_type full
_refine_ls_number_parameters 572
_refine_ls_number_reflns 6880
_refine_ls_number_restraints 0
_refine_ls_restrained_S_all 1.026
_refine_ls_R_factor_all 0.0542
_refine_ls_R_factor_gt 0.0448
_refine_ls_shift/su_max 12.141
_refine_ls_shift/su_mean 0.034
_refine_ls_structure_factor_coef Fsqd
_refine_ls_weighting_details 'calc w=1/[\s^2^(Fo^2^)+(0.0703P)^2^+1.5585P] where P=(Fo^2^+2Fc^2^)/3'
_refine_ls_weighting_scheme calc
_refine_ls_wR_factor_gt 0.1129
_refine_ls_wR_factor_ref 0.1232
_reflns_number_gt 5601
_reflns_number_total 6880
_reflns_threshold_expression >2sigma(I)
_cod_data_source_file ic7014385-file002.cif
_cod_data_source_block et218b
_cod_depositor_comments
;
The following automatic conversions were performed:

'_symmetry_cell_setting' value 'Monoclinic' changed to 'monoclinic'
according to
/usr/data/users/saulius/automatic-downloads/retrospective/ACS/lib/dictionaries/cif_core.dic
dictionary named 'cif_core.dic' version 2.4.2 from 2011-04-26.

Automatic conversion script
Id: cif_fix_values 2281 2013-09-26 08:29:07Z andrius 
;
_cod_original_cell_volume 5859(2)
_cod_original_sg_symbol_H-M C2/c
_cod_database_code 4339130

loop_
_symmetry_equiv_pos_as_xyz
'x, y, z'
'-x, y, -z+1/2'
'x+1/2, y+1/2, z'
'-x+1/2, y+1/2, -z+1/2'
'-x, -y, -z'
'x, -y, z-1/2'
'-x+1/2, -y+1/2, -z'
'x+1/2, -y+1/2, z-1/2'

loop_
_atom_site_label
_atom_site_type_symbol
_atom_site_fract_x
_atom_site_fract_y
_atom_site_fract_z
_atom_site_U_iso_or_equiv
_atom_site_adp_type
_atom_site_occupancy
_atom_site_symmetry_multiplicity
_atom_site_calc_flag
_atom_site_refinement_flags
Cu1 Cu 0.2500 0.7500 0.0000 0.03271(11) Uani 1 2 d S
O1 O 0.31334(6) 0.83260(16) 0.09281(8) 0.0518(4) Uani 1 1 d .
C1 C 0.36798(14) 1.0035(4) 0.16822(15) 0.0767(9) Uani 1 1 d .
F1 F 0.3966(3) 0.9056(8) 0.2043(3) 0.111(2) Uani 0.50 1 d P
F2 F 0.3369(3) 1.0388(8) 0.1919(3) 0.104(2) Uani 0.50 1 d P
F3 F 0.3948(5) 1.1086(12) 0.1746(4) 0.141(6) Uani 0.50 1 d P
F1A F 0.3606(7) 0.9543(17) 0.2067(4) 0.237(9) Uani 0.50 1 d P
F2A F 0.3792(5) 1.1350(9) 0.1753(5) 0.116(4) Uani 0.50 1 d P
F3A F 0.4174(3) 0.9549(15) 0.1861(5) 0.184(4) Uani 0.50 1 d P
C2 C 0.33024(9) 0.9541(2) 0.09836(11) 0.0482(5) Uani 1 1 d .
C3 C 0.31857(10) 1.0515(3) 0.05017(11) 0.0518(5) Uani 1 1 d .
H3A H 0.3319(10) 1.139(3) 0.0584(13) 0.057(7) Uiso 1 1 d .
C4 C 0.28480(9) 1.0253(2) -0.01414(11) 0.0442(5) Uani 1 1 d .
C5 C 0.27492(14) 1.1460(3) -0.06023(14) 0.0644(7) Uani 1 1 d .
F4 F 0.2206(3) 1.1566(9) -0.1067(4) 0.0633(13) Uani 0.50 1 d P
F5 F 0.2828(3) 1.2753(7) -0.0328(4) 0.0573(12) Uani 0.50 1 d P
F6 F 0.3081(6) 1.1450(11) -0.0778(6) 0.198(7) Uani 0.50 1 d P
F4A F 0.2316(5) 1.1527(13) -0.1050(6) 0.158(6) Uani 0.50 1 d P
F5A F 0.2933(5) 1.2604(10) -0.0337(5) 0.151(5) Uani 0.50 1 d P
F6A F 0.2979(3) 1.1150(10) -0.0938(3) 0.097(2) Uani 0.50 1 d P
O2 O 0.25966(6) 0.91478(14) -0.04205(7) 0.0415(3) Uani 1 1 d .
Cu2 Cu 0.0000 1.0000 0.0000 0.04084(12) Uani 1 2 d S
O3 O 0.00040(6) 0.90624(19) 0.07429(8) 0.0572(4) Uani 1 1 d .
C6 C 0.00163(15) 0.7328(4) 0.14128(18) 0.0849(10) Uani 1 1 d .
F7 F 0.0185(6) 0.8324(11) 0.1890(6) 0.098(3) Uani 0.50 1 d P
F8 F 0.0197(8) 0.596(2) 0.1562(8) 0.175(7) Uani 0.50 1 d P
F9 F -0.0526(7) 0.736(2) 0.1139(10) 0.103(4) Uani 0.50 1 d P
F7A F 0.0223(6) 0.7986(17) 0.1919(6) 0.157(6) Uani 0.50 1 d P
F8A F 0.0215(4) 0.6139(14) 0.1704(5) 0.094(2) Uani 0.50 1 d P
F9A F -0.0450(7) 0.702(2) 0.1164(10) 0.118(6) Uani 0.50 1 d P
C7 C 0.01464(9) 0.7833(3) 0.09219(12) 0.0607(6) Uani 1 1 d .
C8 C 0.03920(12) 0.6917(3) 0.07186(15) 0.0691(8) Uani 1 1 d .
H8A H 0.0502(14) 0.610(4) 0.0886(18) 0.100(12) Uiso 1 1 d .
C9 C 0.04936(9) 0.7271(3) 0.02466(14) 0.0586(6) Uani 1 1 d .
C10 C 0.07408(18) 0.6185(3) 0.0026(3) 0.0999(14) Uani 1 1 d .
F10 F 0.0761(5) 0.4924(11) 0.0258(7) 0.096(3) Uani 0.50 1 d P
F11 F 0.1126(2) 0.6590(7) 0.0011(4) 0.091(2) Uani 0.50 1 d P
F12 F 0.0365(2) 0.5946(6) -0.0660(2) 0.0902(16) Uani 0.50 1 d P
F10A F 0.1333(2) 0.6253(6) 0.0618(6) 0.189(4) Uani 0.50 1 d P
F11A F 0.0792(7) 0.6429(11) -0.0386(8) 0.250(10) Uani 0.50 1 d P
F12A F 0.0699(4) 0.4915(11) 0.0130(7) 0.101(4) Uani 0.50 1 d P
O4 O 0.03962(6) 0.84055(16) -0.00524(8) 0.0519(4) Uani 1 1 d .
O01 O 0.07351(6) 1.13065(17) 0.05717(7) 0.0513(4) Uani 1 1 d .
N1 N 0.11492(7) 1.0944(2) 0.11180(8) 0.0469(4) Uani 1 1 d .
C01 C 0.12605(10) 1.1565(3) 0.17401(10) 0.0508(5) Uani 1 1 d .
C011 C 0.14557(15) 1.3062(3) 0.17557(15) 0.0644(7) Uani 1 1 d .
H01A H 0.1164(12) 1.352(3) 0.1393(16) 0.069(8) Uiso 1 1 d .
H01B H 0.1751(12) 1.311(3) 0.1715(14) 0.066(8) Uiso 1 1 d .
H01C H 0.1453(11) 1.347(3) 0.2084(15) 0.067(8) Uiso 1 1 d .
C012 C 0.07608(13) 1.1592(4) 0.17645(15) 0.0693(8) Uani 1 1 d .
H01D H 0.0433(17) 1.232(4) 0.138(2) 0.118(14) Uiso 1 1 d .
H01E H 0.0817(13) 1.191(4) 0.2173(18) 0.086(10) Uiso 1 1 d .
H01F H 0.0602(13) 1.080(4) 0.1715(16) 0.078(10) Uiso 1 1 d .
C02 C 0.17016(10) 1.0556(3) 0.22180(10) 0.0523(5) Uani 1 1 d .
C021 C 0.14942(13) 0.9227(3) 0.23638(13) 0.0687(7) Uani 1 1 d .
H02A H 0.1771 0.8532 0.2553 0.070(9) Uiso 1 1 calc R
H02B H 0.1197 0.8863 0.1973 0.066(8) Uiso 1 1 calc R
H02C H 0.1384 0.9451 0.2658 0.086(10) Uiso 1 1 calc R
C022 C 0.21392(12) 1.1234(3) 0.28387(12) 0.0692(7) Uani 1 1 d .
H02D H 0.2394 1.0530 0.3104 0.076(9) Uiso 1 1 calc R
H02E H 0.1987 1.1644 0.3063 0.099(12) Uiso 1 1 calc R
H02F H 0.2312 1.1954 0.2739 0.057(7) Uiso 1 1 calc R
N2 N 0.19244(8) 1.0089(2) 0.18222(9) 0.0505(5) Uani 1 1 d .
O02 O 0.23693(7) 0.9477(2) 0.20612(8) 0.0686(5) Uani 1 1 d .
C03 C 0.15645(9) 1.0235(2) 0.11876(10) 0.0442(5) Uani 1 1 d .
C04 C 0.16279(9) 0.9745(2) 0.06784(10) 0.0421(4) Uani 1 1 d .
C05 C 0.20310(8) 0.8898(2) 0.07202(10) 0.0436(4) Uani 1 1 d .
H05A H 0.2308 0.8518 0.1100 0.055(7) Uiso 1 1 calc R
N3 N 0.19673(7) 0.87081(19) 0.01484(8) 0.0432(4) Uani 1 1 d .
N4 N 0.15199(7) 0.94496(19) -0.02690(8) 0.0432(4) Uani 1 1 d .
C041 C 0.13156(11) 0.9540(3) -0.09582(11) 0.0563(6) Uani 1 1 d .
H04A H 0.1557(11) 0.913(3) -0.1044(13) 0.055(7) Uiso 1 1 d .
H04B H 0.1242(11) 1.045(3) -0.1108(15) 0.070(8) Uiso 1 1 d .
C042 C 0.07793(12) 0.8849(5) -0.13544(14) 0.0924(12) Uani 1 1 d .
H04C H 0.0659 0.8923 -0.1802 0.110(13) Uiso 1 1 calc R
H04D H 0.0531 0.9311 -0.1276 0.103(12) Uiso 1 1 calc R
H04E H 0.0807 0.7873 -0.1238 0.15(2) Uiso 1 1 calc R
C06 C 0.13089(9) 1.0066(2) 0.00319(11) 0.0451(5) Uani 1 1 d .
H06A H 0.1012(10) 1.069(3) -0.0171(12) 0.050(7) Uiso 1 1 d .

loop_
_atom_site_aniso_label
_atom_site_aniso_U_11
_atom_site_aniso_U_22
_atom_site_aniso_U_33
_atom_site_aniso_U_23
_atom_site_aniso_U_13
_atom_site_aniso_U_12
Cu1 0.03924(18) 0.02867(17) 0.03513(18) -0.00185(11) 0.02299(14) -0.00286(12)
O1 0.0596(9) 0.0444(9) 0.0604(10) 0.0080(7) 0.0377(8) 0.0031(7)
C1 0.082(2) 0.086(2) 0.0508(16) 0.0047(14) 0.0273(15) -0.0141(17)
F1 0.096(5) 0.136(5) 0.060(3) 0.041(3) 0.012(3) 0.016(4)
F2 0.116(4) 0.150(6) 0.057(3) -0.025(3) 0.053(3) -0.005(4)
F3 0.155(8) 0.193(11) 0.047(3) -0.016(5) 0.035(4) -0.130(9)
F1A 0.34(2) 0.310(19) 0.067(5) -0.038(8) 0.111(11) -0.227(15)
F2A 0.155(8) 0.076(3) 0.062(4) -0.028(3) 0.020(4) -0.007(4)
F3A 0.096(5) 0.218(11) 0.127(7) -0.064(7) -0.018(4) 0.031(6)
C2 0.0498(12) 0.0502(12) 0.0491(12) 0.0003(10) 0.0292(10) -0.0039(10)
C3 0.0659(14) 0.0429(12) 0.0469(12) -0.0048(9) 0.0300(11) -0.0162(10)
C4 0.0550(12) 0.0374(10) 0.0498(12) -0.0029(8) 0.0342(10) -0.0063(9)
C5 0.096(2) 0.0505(14) 0.0504(14) -0.0006(11) 0.0412(16) -0.0156(14)
F4 0.071(2) 0.052(3) 0.053(3) 0.007(2) 0.024(2) 0.0006(19)
F5 0.090(3) 0.0290(19) 0.071(3) 0.0033(17) 0.055(3) 0.0015(18)
F6 0.379(17) 0.104(5) 0.323(14) 0.118(7) 0.331(14) 0.128(8)
F4A 0.186(11) 0.077(5) 0.096(6) 0.040(4) -0.005(6) -0.011(6)
F5A 0.247(12) 0.072(5) 0.080(5) 0.000(4) 0.051(7) -0.083(6)
F6A 0.119(4) 0.133(6) 0.070(2) 0.022(3) 0.072(3) -0.010(4)
O2 0.0504(8) 0.0366(7) 0.0447(8) -0.0050(6) 0.0300(7) -0.0053(6)
Cu2 0.03789(19) 0.0440(2) 0.03417(19) 0.00433(13) 0.01465(15) 0.00002(13)
O3 0.0509(9) 0.0627(11) 0.0470(9) -0.0028(8) 0.0183(7) -0.0056(8)
C6 0.075(2) 0.100(3) 0.070(2) 0.0209(19) 0.0319(18) -0.0092(18)
F7 0.159(7) 0.089(3) 0.085(5) -0.013(3) 0.092(6) -0.033(3)
F8 0.259(14) 0.172(12) 0.168(12) 0.091(9) 0.163(11) 0.050(9)
F9 0.063(3) 0.138(8) 0.117(6) 0.056(6) 0.054(4) 0.002(4)
F7A 0.147(8) 0.236(16) 0.057(5) -0.005(7) 0.034(5) -0.049(9)
F8A 0.120(5) 0.093(4) 0.068(3) 0.036(3) 0.050(3) 0.008(3)
F9A 0.100(10) 0.163(13) 0.096(7) 0.009(8) 0.056(7) -0.034(9)
C7 0.0443(12) 0.0702(17) 0.0500(13) 0.0086(12) 0.0129(10) -0.0100(11)
C8 0.0636(16) 0.0559(16) 0.0798(19) 0.0225(14) 0.0324(15) 0.0013(13)
C9 0.0468(12) 0.0438(12) 0.0805(18) 0.0011(11) 0.0304(12) -0.0063(9)
C10 0.120(3) 0.0467(17) 0.175(5) 0.012(2) 0.107(4) 0.0074(18)
F10 0.130(6) 0.046(4) 0.103(5) 0.027(4) 0.055(4) 0.028(4)
F11 0.092(3) 0.053(3) 0.171(7) -0.028(4) 0.099(4) -0.020(3)
F12 0.108(3) 0.075(3) 0.071(2) -0.024(2) 0.037(2) -0.006(2)
F10A 0.084(4) 0.086(4) 0.392(13) -0.042(6) 0.123(6) -0.002(3)
F11A 0.50(3) 0.111(10) 0.37(3) 0.081(12) 0.38(3) 0.121(14)
F12A 0.102(5) 0.053(5) 0.171(10) -0.028(4) 0.087(6) -0.027(4)
O4 0.0481(8) 0.0452(9) 0.0623(10) 0.0017(7) 0.0291(8) -0.0038(6)
O01 0.0560(9) 0.0546(9) 0.0387(8) 0.0046(6) 0.0220(7) 0.0037(7)
N1 0.0569(11) 0.0494(10) 0.0351(9) -0.0004(7) 0.0247(8) -0.0005(8)
C01 0.0649(14) 0.0530(13) 0.0387(11) -0.0053(9) 0.0303(10) -0.0050(10)
C011 0.090(2) 0.0532(15) 0.0585(16) -0.0071(12) 0.0447(16) -0.0034(14)
C012 0.0800(19) 0.083(2) 0.0578(16) -0.0126(15) 0.0452(15) -0.0061(16)
C02 0.0670(14) 0.0547(13) 0.0349(10) -0.0031(9) 0.0268(10) -0.0080(11)
C021 0.092(2) 0.0639(17) 0.0502(14) 0.0033(12) 0.0373(14) -0.0138(15)
C022 0.0827(18) 0.0755(18) 0.0400(12) -0.0105(12) 0.0261(13) -0.0143(15)
N2 0.0597(11) 0.0515(11) 0.0351(9) 0.0001(7) 0.0215(9) -0.0014(8)
O02 0.0624(11) 0.0833(13) 0.0429(9) 0.0023(9) 0.0161(8) 0.0149(10)
C03 0.0518(12) 0.0446(11) 0.0344(10) 0.0005(8) 0.0215(9) -0.0034(9)
C04 0.0474(11) 0.0431(11) 0.0355(10) -0.0007(8) 0.0218(9) -0.0068(8)
C05 0.0475(11) 0.0469(11) 0.0368(10) 0.0019(8) 0.0227(9) -0.0029(9)
N3 0.0457(9) 0.0472(10) 0.0365(8) 0.0004(7) 0.0216(7) -0.0043(7)
N4 0.0473(9) 0.0487(10) 0.0324(8) 0.0003(7) 0.0203(7) -0.0052(8)
C041 0.0618(15) 0.0717(17) 0.0348(11) 0.0055(11) 0.0251(11) 0.0068(12)
C042 0.0629(18) 0.157(4) 0.0447(15) -0.0210(19) 0.0197(13) -0.001(2)
C06 0.0493(12) 0.0469(12) 0.0370(10) 0.0003(8) 0.0214(9) -0.0053(9)

loop_
_atom_type_symbol
_atom_type_description
_atom_type_scat_dispersion_real
_atom_type_scat_dispersion_imag
_atom_type_scat_source
C C 0.0033 0.0016 'International Tables Vol C Tables 4.2.6.8 and 6.1.1.4'
H H 0.0000 0.0000 'International Tables Vol C Tables 4.2.6.8 and 6.1.1.4'
N N 0.0061 0.0033 'International Tables Vol C Tables 4.2.6.8 and 6.1.1.4'
O O 0.0106 0.0060 'International Tables Vol C Tables 4.2.6.8 and 6.1.1.4'
F F 0.0171 0.0103 'International Tables Vol C Tables 4.2.6.8 and 6.1.1.4'
Cu Cu 0.3201 1.2651 'International Tables Vol C Tables 4.2.6.8 and 6.1.1.4'

loop_
_geom_angle_atom_site_label_1
_geom_angle_atom_site_label_2
_geom_angle_atom_site_label_3
_geom_angle
_geom_angle_site_symmetry_1
_geom_angle_site_symmetry_3
O2 Cu1 O2 180.0 7_565 .
O2 Cu1 N3 90.67(6) 7_565 .
O2 Cu1 N3 89.34(6) . .
O2 Cu1 N3 89.34(6) 7_565 7_565
O2 Cu1 N3 90.66(6) . 7_565
N3 Cu1 N3 180.00(6) . 7_565
O2 Cu1 O1 91.29(6) 7_565 .
O2 Cu1 O1 88.71(6) . .
N3 Cu1 O1 86.35(6) . .
N3 Cu1 O1 93.65(7) 7_565 .
O2 Cu1 O1 88.71(6) 7_565 7_565
O2 Cu1 O1 91.28(6) . 7_565
N3 Cu1 O1 93.65(7) . 7_565
N3 Cu1 O1 86.35(7) 7_565 7_565
O1 Cu1 O1 179.995(1) . 7_565
C2 O1 Cu1 121.56(14) . .
F1A C1 F3 127.0(7) . .
F1A C1 F1 58.8(9) . .
F3 C1 F1 111.0(7) . .
F1A C1 F2A 115.2(9) . .
F3 C1 F2A 24.4(10) . .
F1 C1 F2A 126.6(7) . .
F1A C1 F2 45.7(11) . .
F3 C1 F2 106.4(8) . .
F1 C1 F2 103.9(5) . .
F2A C1 F2 83.6(7) . .
F1A C1 F3A 103.4(10) . .
F3 C1 F3A 73.9(8) . .
F1 C1 F3A 46.6(6) . .
F2A C1 F3A 97.3(8) . .
F2 C1 F3A 142.7(6) . .
F1A C1 C2 116.0(5) . .
F3 C1 C2 115.3(5) . .
F1 C1 C2 112.5(5) . .
F2A C1 C2 115.5(5) . .
F2 C1 C2 106.8(4) . .
F3A C1 C2 106.2(5) . .
F3A F1 C1 72.5(7) . .
F3A F1 F1A 126.4(11) . .
C1 F1 F1A 57.1(6) . .
F1A F2 C1 56.9(6) . .
F1A F2 F2A 92.8(9) . .
C1 F2 F2A 46.1(4) . .
F2A F3 C1 82.7(16) . .
F2A F3 F3A 136.7(19) . .
C1 F3 F3A 57.1(6) . .
F2 F1A C1 77.4(9) . .
F2 F1A F1 140.3(10) . .
C1 F1A F1 64.1(7) . .
F3 F2A C1 72.9(15) . .
F3 F2A F2 119.8(18) . .
C1 F2A F2 50.2(5) . .
F1 F3A C1 60.9(7) . .
F1 F3A F3 101.6(10) . .
C1 F3A F3 49.1(5) . .
O1 C2 C3 128.4(2) . .
O1 C2 C1 114.8(2) . .
C3 C2 C1 116.7(2) . .
C4 C3 C2 123.9(2) . .
O2 C4 C3 129.7(2) . .
O2 C4 C5 113.4(2) . .
C3 C4 C5 116.9(2) . .
F4A C5 F6 110.4(10) . .
F4A C5 F5A 114.0(9) . .
F6 C5 F5A 88.7(8) . .
F4A C5 F5 103.4(8) . .
F6 C5 F5 102.4(7) . .
F5A C5 F5 14.7(8) . .
F4A C5 F6A 95.7(8) . .
F6 C5 F6A 19.5(9) . .
F5A C5 F6A 106.7(7) . .
F5 C5 F6A 119.3(5) . .
F4A C5 F4 9.0(9) . .
F6 C5 F4 119.4(7) . .
F5A C5 F4 111.3(7) . .
F5 C5 F4 99.3(5) . .
F6A C5 F4 104.6(4) . .
F4A C5 C4 114.9(6) . .
F6 C5 C4 111.5(5) . .
F5A C5 C4 114.4(5) . .
F5 C5 C4 113.3(4) . .
F6A C5 C4 109.1(4) . .
F4 C5 C4 110.2(4) . .
C5 F6 F5A 44.9(5) . .
C5 F5A F6 46.3(6) . .
C4 O2 Cu1 125.69(14) . .
O4 Cu2 O4 180.0 5_575 .
O4 Cu2 O3 89.94(7) 5_575 .
O4 Cu2 O3 90.07(7) . .
O4 Cu2 O3 90.07(7) 5_575 5_575
O4 Cu2 O3 89.93(7) . 5_575
O3 Cu2 O3 180.0 . 5_575
O4 Cu2 O01 92.83(6) 5_575 5_575
O4 Cu2 O01 87.18(6) . 5_575
O3 Cu2 O01 81.98(7) . 5_575
O3 Cu2 O01 98.02(7) 5_575 5_575
O4 Cu2 O01 87.18(6) 5_575 .
O4 Cu2 O01 92.82(6) . .
O3 Cu2 O01 98.02(7) . .
O3 Cu2 O01 81.98(7) 5_575 .
O01 Cu2 O01 180.0 5_575 .
C7 O3 Cu2 124.87(19) . .
F7A C6 F9A 117.3(14) . .
F7A C6 F8A 92.7(10) . .
F9A C6 F8A 97.7(11) . .
F7A C6 F9 108.2(14) . .
F9A C6 F9 15(2) . .
F8A C6 F9 111.3(10) . .
F7A C6 F8 107.1(11) . .
F9A C6 F8 95.1(15) . .
F8A C6 F8 15.3(12) . .
F9 C6 F8 110.1(12) . .
F7A C6 F7 13.2(12) . .
F9A C6 F7 113.3(13) . .
F8A C6 F7 105.9(8) . .
F9 C6 F7 101.7(13) . .
F8 C6 F7 120.3(9) . .
F7A C6 C7 116.0(7) . .
F9A C6 C7 112.0(10) . .
F8A C6 C7 118.5(7) . .
F9 C6 C7 109.0(8) . .
F8 C6 C7 106.3(8) . .
F7 C6 C7 109.1(5) . .
O3 C7 C8 127.5(3) . .
O3 C7 C6 113.2(3) . .
C8 C7 C6 119.3(3) . .
C7 C8 C9 122.5(3) . .
O4 C9 C8 128.1(3) . .
O4 C9 C10 112.4(3) . .
C8 C9 C10 119.5(3) . .
F11A C10 F11 48.3(10) . .
F11A C10 F12A 117.2(10) . .
F11 C10 F12A 120.2(7) . .
F11A C10 F10 125.6(9) . .
F11 C10 F10 118.1(7) . .
F12A C10 F10 11.6(13) . .
F11A C10 F12 51.7(10) . .
F11 C10 F12 99.8(6) . .
F12A C10 F12 89.3(8) . .
F10 C10 F12 101.0(7) . .
F11A C10 C9 120.0(6) . .
F11 C10 C9 115.5(4) . .
F12A C10 C9 117.5(7) . .
F10 C10 C9 112.5(8) . .
F12 C10 C9 107.3(4) . .
F11A C10 F10A 101.8(10) . .
F11 C10 F10A 54.1(5) . .
F12A C10 F10A 91.9(7) . .
F10 C10 F10A 82.3(7) . .
F12 C10 F10A 149.6(6) . .
C9 C10 F10A 99.0(5) . .
F11A F11 C10 60.4(7) . .
F11A F11 F10A 136.0(12) . .
C10 F11 F10A 77.0(6) . .
F11A F12 C10 49.0(6) . .
F11 F10A C10 48.9(5) . .
F11 F11A C10 71.3(12) . .
F11 F11A F12 149.6(15) . .
C10 F11A F12 79.3(10) . .
C9 O4 Cu2 126.01(17) . .
N1 O01 Cu2 125.16(13) . .
O01 N1 C03 124.93(18) . .
O01 N1 C01 121.68(19) . .
C03 N1 C01 112.10(18) . .
N1 C01 C012 110.7(2) . .
N1 C01 C011 105.55(19) . .
C012 C01 C011 110.4(2) . .
N1 C01 C02 99.83(18) . .
C012 C01 C02 115.8(2) . .
C011 C01 C02 113.6(2) . .
N2 C02 C022 109.7(2) . .
N2 C02 C021 106.1(2) . .
C022 C02 C021 110.5(2) . .
N2 C02 C01 100.28(17) . .
C022 C02 C01 115.4(2) . .
C021 C02 C01 113.9(2) . .
O02 N2 C03 125.2(2) . .
O02 N2 C02 122.90(19) . .
C03 N2 C02 111.38(19) . .
N1 C03 N2 108.27(19) . .
N1 C03 C04 126.13(19) . .
N2 C03 C04 125.6(2) . .
C06 C04 C05 104.54(19) . .
C06 C04 C03 126.9(2) . .
C05 C04 C03 128.5(2) . .
N3 C05 C04 111.26(19) . .
C05 N3 N4 105.15(18) . .
C05 N3 Cu1 123.34(15) . .
N4 N3 Cu1 131.49(13) . .
C06 N4 N3 111.52(17) . .
C06 N4 C041 125.8(2) . .
N3 N4 C041 122.65(19) . .
N4 C041 C042 111.7(2) . .
N4 C06 C04 107.5(2) . .

loop_
_geom_bond_atom_site_label_1
_geom_bond_atom_site_label_2
_geom_bond_distance
_geom_bond_site_symmetry_2
Cu1 O2 1.9755(14) 7_565
Cu1 O2 1.9755(14) .
Cu1 N3 2.1332(19) .
Cu1 N3 2.1333(19) 7_565
Cu1 O1 2.1916(19) .
Cu1 O1 2.1916(19) 7_565
O1 C2 1.235(3) .
C1 F1A 1.171(7) .
C1 F3 1.233(8) .
C1 F1 1.254(7) .
C1 F2A 1.280(9) .
C1 F2 1.364(7) .
C1 F3A 1.370(9) .
C1 C2 1.543(4) .
F1 F3A 1.043(14) .
F1 F1A 1.193(18) .
F2 F1A 1.00(2) .
F2 F2A 1.764(13) .
F3 F2A 0.53(2) .
F3 F3A 1.568(15) .
C2 C3 1.393(3) .
C3 C4 1.372(3) .
C4 O2 1.259(2) .
C4 C5 1.525(3) .
C5 F4A 1.170(12) .
C5 F6 1.265(11) .
C5 F5A 1.235(10) .
C5 F5 1.359(8) .
C5 F6A 1.350(9) .
C5 F4 1.401(9) .
F6 F5A 1.748(14) .
Cu2 O4 1.9612(16) 5_575
Cu2 O4 1.9613(16) .
Cu2 O3 2.0218(18) .
Cu2 O3 2.0219(18) 5_575
Cu2 O01 2.2417(18) 5_575
Cu2 O01 2.2417(18) .
O3 C7 1.240(3) .
C6 F7A 1.224(13) .
C6 F9A 1.216(18) .
C6 F8A 1.298(13) .
C6 F9 1.377(17) .
C6 F8 1.38(2) .
C6 F7 1.377(11) .
C6 C7 1.523(4) .
C7 C8 1.385(4) .
C8 C9 1.383(4) .
C9 O4 1.247(3) .
C9 C10 1.521(5) .
C10 F11A 1.123(11) .
C10 F11 1.224(7) .
C10 F12A 1.251(10) .
C10 F10 1.313(9) .
C10 F12 1.462(8) .
C10 F10A 1.582(11) .
F11 F11A 0.97(2) .
F11 F10A 1.315(13) .
F12 F11A 1.169(18) .
O01 N1 1.297(2) .
N1 C03 1.333(3) .
N1 C01 1.500(3) .
C01 C012 1.515(4) .
C01 C011 1.527(4) .
C01 C02 1.543(4) .
C02 N2 1.501(3) .
C02 C022 1.525(3) .
C02 C021 1.526(4) .
N2 O02 1.267(3) .
N2 C03 1.350(3) .
C03 C04 1.435(3) .
C04 C06 1.384(3) .
C04 C05 1.399(3) .
C05 N3 1.324(3) .
N3 N4 1.367(3) .
N4 C06 1.329(3) .
N4 C041 1.465(3) .
C041 C042 1.507(4) .
